data_8105115
loop_
_publ_author_name
'Zhang, Xiao'
'Wang, Lin'
'Liang, Sen'

_publ_section_title
;
 Crystal structure of 4-dimethylamino-pyridin-1-ium uracil-1-acetate,
 C13H16N4O4
;
_journal_issue 2
_journal_name_full 'Zeitschrift f\"ur Kristallographie - New Crystal Structures'
_journal_page_first 385
_journal_page_last 386
_journal_paper_doi 10.1515/ncrs-2019-0687
_journal_volume 235
_journal_year 2020
_chemical_formula_sum 'C13 H16 N4 O4'
_chemical_formula_weight 292.30
_chemical_name_common DMAPH+.UAA-
_space_group_crystal_system monoclinic
_space_group_IT_number 14
_space_group_name_Hall '-P 2yn'
_space_group_name_H-M_alt 'P 1 21/n 1'
_atom_sites_solution_hydrogens mixed
_atom_sites_solution_primary direct
_atom_sites_solution_secondary difmap
_audit_creation_method SHELXL-2014/7
_cell_angle_alpha 90
_cell_angle_beta 90.292(8)
_cell_angle_gamma 90
_cell_formula_units_Z 4
_cell_length_a 4.7965(12)
_cell_length_b 10.053(2)
_cell_length_c 27.570(6)
_cell_measurement_reflns_used 6507
_cell_measurement_temperature 193(2)
_cell_measurement_theta_max 27.34
_cell_measurement_theta_min 2.51
_cell_volume 1329.4(5)
_computing_cell_refinement 'Bruker SMART'
_computing_data_collection 'Bruker SMART'
_computing_data_reduction 'Bruker SAINT'
_computing_molecular_graphics 'Bruker SHELXL or DIAMOND'
_computing_publication_material 'Bruker SHELXTL'
_computing_structure_refinement 'SHELXL-2014/7 (Sheldrick, 2014)'
_computing_structure_solution 'Bruker SHELXTL'
_diffrn_ambient_temperature 193(2)
_diffrn_measured_fraction_theta_full 0.994
_diffrn_measured_fraction_theta_max 0.992
_diffrn_measurement_device_type 'CCD area detector'
_diffrn_measurement_method 'phi and omega scans'
_diffrn_radiation_type MoK\a
_diffrn_radiation_wavelength 0.71073
_diffrn_reflns_av_R_equivalents 0.0561
_diffrn_reflns_av_unetI/netI 0.0411
_diffrn_reflns_Laue_measured_fraction_full 0.994
_diffrn_reflns_Laue_measured_fraction_max 0.992
_diffrn_reflns_limit_h_max 6
_diffrn_reflns_limit_h_min -6
_diffrn_reflns_limit_k_max 13
_diffrn_reflns_limit_k_min -13
_diffrn_reflns_limit_l_max 34
_diffrn_reflns_limit_l_min -35
_diffrn_reflns_number 13851
_diffrn_reflns_point_group_measured_fraction_full 0.994
_diffrn_reflns_point_group_measured_fraction_max 0.992
_diffrn_reflns_theta_full 25.242
_diffrn_reflns_theta_max 27.485
_diffrn_reflns_theta_min 2.955
_diffrn_source 'fine-focus sealed tube'
_exptl_absorpt_coefficient_mu 0.111
_exptl_absorpt_correction_type multi-scan
_exptl_absorpt_process_details
;
CrysAlisPro 1.171.39.33c (Rigaku Oxford Diffraction, 2017)
Empirical absorption correction using spherical harmonics,
 implemented in SCALE3 ABSPACK scaling algorithm.
;
_exptl_crystal_colour colorless
_exptl_crystal_density_diffrn 1.460
_exptl_crystal_density_method 'not measured'
_exptl_crystal_description Block
_exptl_crystal_F_000 616
_exptl_crystal_size_max 0.180
_exptl_crystal_size_mid 0.150
_exptl_crystal_size_min 0.120
_exptl_transmission_factor_max 0.9807
_exptl_transmission_factor_min 0.980
_refine_diff_density_max 0.415
_refine_diff_density_min -0.268
_refine_diff_density_rms 0.048
_refine_ls_extinction_coef .
_refine_ls_extinction_method none
_refine_ls_goodness_of_fit_ref 1.059
_refine_ls_hydrogen_treatment constr
_refine_ls_matrix_type full
_refine_ls_number_parameters 192
_refine_ls_number_reflns 3027
_refine_ls_number_restraints 1
_refine_ls_restrained_S_all 1.061
_refine_ls_R_factor_all 0.0523
_refine_ls_R_factor_gt 0.0426
_refine_ls_shift/su_max 0.000
_refine_ls_shift/su_mean 0.000
_refine_ls_structure_factor_coef Fsqd
_refine_ls_weighting_details 'w=1/[\s^2^(Fo^2^)+(0.0457P)^2^+0.4515P] where P=(Fo^2^+2Fc^2^)/3'
_refine_ls_weighting_scheme calc
_refine_ls_wR_factor_gt 0.1042
_refine_ls_wR_factor_ref 0.1115
_reflns_Friedel_coverage 0.000
_reflns_Friedel_fraction_full .
_reflns_Friedel_fraction_max .
_reflns_number_gt 2528
_reflns_number_total 3027
_reflns_threshold_expression 'I > 2\s(I)'
_cod_data_source_file suppl_ncrs-2019-0687_suppl.cif
_cod_data_source_block P
_cod_depositor_comments
;
The following automatic conversions were performed:

data item '_exptl_crystal_density_meas' value 'not measured' was
changed to '?' -- the value is perceived as not measured.

Automatic conversion script
Id: cif_fix_values 8738 2021-04-28 16:35:53Z antanas 
;
_cod_original_cell_volume 1329.3(5)
_cod_original_sg_symbol_H-M 'P 21/n'
_cod_database_code 8105115
_shelx_shelxl_version_number 2014/7
_shelx_space_group_comment
; 
The symmetry employed for this shelxl refinement is uniquely defined 
by the following loop, which should always be used as a source of 
symmetry information in preference to the above space-group names. 
They are only intended as comments. 
;
_shelx_estimated_absorpt_t_min 0.980
_shelx_estimated_absorpt_t_max 0.987

loop_
_space_group_symop_operation_xyz
'x, y, z'
'-x+1/2, y+1/2, -z+1/2'
'-x, -y, -z'
'x-1/2, -y-1/2, z-1/2'

loop_
_atom_site_label
_atom_site_type_symbol
_atom_site_fract_x
_atom_site_fract_y
_atom_site_fract_z
_atom_site_U_iso_or_equiv
_atom_site_adp_type
_atom_site_occupancy
_atom_site_site_symmetry_order
_atom_site_calc_flag
_atom_site_refinement_flags_posn
_atom_site_refinement_flags_adp
_atom_site_refinement_flags_occupancy
_atom_site_disorder_assembly
_atom_site_disorder_group
N1 N -0.0278(3) 0.98003(13) 0.23986(4) 0.0315(3) Uani 1 1 d D . . . .
H1N H -0.1806 0.9922 0.2634 0.047 Uiso 1 1 d DR U . . .
C1 C 0.0568(3) 0.85556(16) 0.23020(6) 0.0344(3) Uani 1 1 d . . . . .
H1 H -0.0238 0.7839 0.2477 0.041 Uiso 1 1 calc R U . . .
C2 C 0.2540(3) 0.82840(14) 0.19623(5) 0.0313(3) Uani 1 1 d . . . . .
H2 H 0.3047 0.7388 0.1898 0.038 Uiso 1 1 calc R U . . .
C3 C 0.3846(3) 0.93367(13) 0.17037(5) 0.0246(3) Uani 1 1 d . . . . .
C4 C 0.2928(3) 1.06402(14) 0.18215(5) 0.0282(3) Uani 1 1 d . . . . .
H4 H 0.3738 1.1389 0.1666 0.034 Uiso 1 1 calc R U . . .
C5 C 0.0887(3) 1.08183(15) 0.21578(5) 0.0309(3) Uani 1 1 d . . . . .
H5 H 0.0265 1.1696 0.2224 0.037 Uiso 1 1 calc R U . . .
N2 N 0.5799(3) 0.91006(11) 0.13705(4) 0.0274(3) Uani 1 1 d . . . . .
C6 C 0.6488(4) 0.77353(15) 0.12318(6) 0.0357(4) Uani 1 1 d . . . . .
H6A H 0.7046 0.7232 0.1521 0.054 Uiso 1 1 calc R U . . .
H6B H 0.8027 0.7745 0.0999 0.054 Uiso 1 1 calc R U . . .
H6C H 0.4853 0.7315 0.1082 0.054 Uiso 1 1 calc R U . . .
C7 C 0.6932(3) 1.01437(15) 0.10629(5) 0.0310(3) Uani 1 1 d . . . . .
H7A H 0.5650 1.0311 0.0792 0.047 Uiso 1 1 calc R U . . .
H7B H 0.8745 0.9862 0.0937 0.047 Uiso 1 1 calc R U . . .
H7C H 0.7165 1.0960 0.1253 0.047 Uiso 1 1 calc R U . . .
N11 N 1.0336(2) 0.39145(11) 0.07326(4) 0.0225(2) Uani 1 1 d . . . . .
C12 C 0.8145(3) 0.43027(13) 0.04428(5) 0.0219(3) Uani 1 1 d . . . . .
N13 N 0.7531(2) 0.34779(11) 0.00602(4) 0.0241(3) Uani 1 1 d . . . . .
H13 H 0.6049 0.3708 -0.0122 0.036 Uiso 1 1 d R U . . .
C14 C 0.8807(3) 0.22661(14) -0.00454(5) 0.0277(3) Uani 1 1 d . . . . .
C15 C 1.1060(3) 0.19284(14) 0.02775(5) 0.0296(3) Uani 1 1 d . . . . .
H15 H 1.2082 0.1130 0.0230 0.035 Uiso 1 1 calc R U . . .
C16 C 1.1717(3) 0.27427(14) 0.06468(5) 0.0269(3) Uani 1 1 d . . . . .
H16 H 1.3203 0.2497 0.0858 0.032 Uiso 1 1 calc R U . . .
C17 C 1.0908(3) 0.46853(14) 0.11725(5) 0.0246(3) Uani 1 1 d . . . . .
H17A H 1.0780 0.5645 0.1095 0.030 Uiso 1 1 calc R U . . .
H17B H 1.2839 0.4501 0.1282 0.030 Uiso 1 1 calc R U . . .
C18 C 0.8894(3) 0.43705(13) 0.15891(5) 0.0248(3) Uani 1 1 d . . . . .
O1 O 0.9125(2) 0.51628(11) 0.19437(4) 0.0353(3) Uani 1 1 d . . . . .
O2 O 0.7286(2) 0.34086(10) 0.15531(4) 0.0349(3) Uani 1 1 d . . . . .
O3 O 0.6828(2) 0.53293(9) 0.05194(4) 0.0298(2) Uani 1 1 d . . . . .
O4 O 0.7967(3) 0.15952(11) -0.03887(4) 0.0416(3) Uani 1 1 d . . . . .

loop_
_atom_site_aniso_label
_atom_site_aniso_U_11
_atom_site_aniso_U_22
_atom_site_aniso_U_33
_atom_site_aniso_U_23
_atom_site_aniso_U_13
_atom_site_aniso_U_12
N1 0.0299(7) 0.0393(7) 0.0253(6) 0.0004(5) 0.0031(5) 0.0003(5)
C1 0.0348(8) 0.0333(8) 0.0351(8) 0.0060(6) 0.0014(6) -0.0055(6)
C2 0.0377(8) 0.0236(7) 0.0328(7) 0.0004(6) 0.0007(6) -0.0011(6)
C3 0.0281(7) 0.0250(7) 0.0207(6) -0.0014(5) -0.0038(5) 0.0011(5)
C4 0.0354(8) 0.0242(7) 0.0250(7) 0.0010(5) 0.0013(6) 0.0021(6)
C5 0.0367(8) 0.0301(7) 0.0261(7) -0.0019(6) 0.0009(6) 0.0050(6)
N2 0.0333(7) 0.0233(6) 0.0256(6) -0.0016(5) 0.0027(5) 0.0033(5)
C6 0.0452(9) 0.0264(7) 0.0356(8) -0.0057(6) 0.0034(7) 0.0075(7)
C7 0.0343(8) 0.0299(7) 0.0289(7) 0.0010(6) 0.0047(6) 0.0033(6)
N11 0.0215(5) 0.0247(6) 0.0211(5) -0.0002(4) 0.0019(4) 0.0026(4)
C12 0.0216(6) 0.0224(6) 0.0218(6) 0.0010(5) 0.0037(5) 0.0010(5)
N13 0.0222(6) 0.0260(6) 0.0241(5) -0.0021(5) -0.0001(4) 0.0044(5)
C14 0.0289(7) 0.0259(7) 0.0285(7) -0.0024(6) 0.0064(6) 0.0027(6)
C15 0.0306(7) 0.0260(7) 0.0322(7) 0.0009(6) 0.0050(6) 0.0098(6)
C16 0.0253(7) 0.0288(7) 0.0266(7) 0.0044(6) 0.0030(5) 0.0077(6)
C17 0.0231(7) 0.0271(7) 0.0236(6) -0.0019(5) 0.0002(5) -0.0009(5)
C18 0.0243(7) 0.0255(7) 0.0246(6) 0.0020(5) 0.0006(5) 0.0051(5)
O1 0.0400(6) 0.0403(6) 0.0257(5) -0.0068(4) 0.0065(4) -0.0049(5)
O2 0.0386(6) 0.0286(5) 0.0376(6) -0.0012(4) 0.0103(5) -0.0063(5)
O3 0.0308(5) 0.0262(5) 0.0325(5) -0.0055(4) -0.0034(4) 0.0087(4)
O4 0.0455(7) 0.0389(6) 0.0403(6) -0.0173(5) -0.0061(5) 0.0104(5)

loop_
_atom_type_symbol
_atom_type_description
_atom_type_scat_dispersion_real
_atom_type_scat_dispersion_imag
_atom_type_scat_source
C C 0.0033 0.0016 'International Tables Vol C Tables 4.2.6.8 and 6.1.1.4'
H H 0.0000 0.0000 'International Tables Vol C Tables 4.2.6.8 and 6.1.1.4'
N N 0.0061 0.0033 'International Tables Vol C Tables 4.2.6.8 and 6.1.1.4'
O O 0.0106 0.0060 'International Tables Vol C Tables 4.2.6.8 and 6.1.1.4'

loop_
_geom_angle_atom_site_label_1
_geom_angle_atom_site_label_2
_geom_angle_atom_site_label_3
_geom_angle
_geom_angle_site_symmetry_1
_geom_angle_site_symmetry_3
C1 N1 C5 119.01(13) . .
N1 C1 C2 122.34(14) . .
C1 C2 C3 120.28(14) . .
N2 C3 C4 122.68(13) . .
N2 C3 C2 121.60(13) . .
C4 C3 C2 115.72(13) . .
C5 C4 C3 120.06(13) . .
N1 C5 C4 122.56(14) . .
C3 N2 C7 122.52(12) . .
C3 N2 C6 120.41(12) . .
C7 N2 C6 115.98(12) . .
C16 N11 C12 120.81(11) . .
C16 N11 C17 120.54(11) . .
C12 N11 C17 118.11(11) . .
O3 C12 N13 122.08(12) . .
O3 C12 N11 122.08(12) . .
N13 C12 N11 115.84(11) . .
C12 N13 C14 126.55(12) . .
O4 C14 N13 119.84(13) . .
O4 C14 C15 126.18(13) . .
N13 C14 C15 113.98(12) . .
C16 C15 C14 119.91(13) . .
C15 C16 N11 122.82(13) . .
N11 C17 C18 113.21(11) . .
O2 C18 O1 127.19(13) . .
O2 C18 C17 119.57(12) . .
O1 C18 C17 113.25(12) . .

loop_
_geom_bond_atom_site_label_1
_geom_bond_atom_site_label_2
_geom_bond_distance
_geom_bond_site_symmetry_2
N1 C1 1.342(2) .
N1 C5 1.3432(19) .
C1 C2 1.362(2) .
C2 C3 1.423(2) .
C3 N2 1.3367(18) .
C3 C4 1.4204(19) .
C4 C5 1.364(2) .
N2 C7 1.4555(18) .
N2 C6 1.4630(18) .
N11 C16 1.3728(17) .
N11 C12 1.3733(17) .
N11 C17 1.4641(17) .
C12 O3 1.2288(16) .
C12 N13 1.3725(17) .
N13 C14 1.3946(17) .
C14 O4 1.2287(18) .
C14 C15 1.437(2) .
C15 C16 1.343(2) .
C17 C18 1.5375(18) .
C18 O2 1.2405(17) .
C18 O1 1.2654(17) .
